data_7049543
loop_
_publ_author_name
'Zheng, Qinglin'
'Schneider, Jakob F.'
'Amini, Hashem'
'Hampel, Frank'
'Gladysz, John A.'

_publ_section_title
;
 Wire like diplatinum, triplatinum, and tetraplatinum complexes featuring
 X[PtC[triple bond, length as m-dash]CC[triple bond, length as
 m-dash]CC[triple bond, length as m-dash]CC[triple bond, length as
 m-dash]C]<sub>m</sub>PtX segments; iterative syntheses and
 functionalization for measurements of single molecule properties.
;
_journal_issue 17
_journal_name_full 'Dalton transactions (Cambridge, England : 2003)'
_journal_page_first 5800
_journal_page_last 5816
_journal_paper_doi 10.1039/c9dt00870e
_journal_volume 48
_journal_year 2019
_chemical_formula_moiety 'C51 H52 O P2 Pt S'
_chemical_formula_sum 'C51 H52 O P2 Pt S'
_chemical_formula_weight 970.01
_space_group_crystal_system triclinic
_space_group_IT_number 2
_space_group_name_Hall '-P 1'
_space_group_name_H-M_alt 'P -1'
_symmetry_space_group_name_Hall '-P 1'
_symmetry_space_group_name_H-M 'P -1'
_atom_sites_solution_hydrogens geom
_atom_sites_solution_primary direct
_audit_creation_date 2019-02-21
_audit_creation_method
;
Olex2 1.2
(compiled 2018.05.29 svn.r3508 for OlexSys, GUI svn.r5506)
;
_audit_update_record
;
2019-02-22 deposited with the CCDC.    2019-04-01 downloaded from the CCDC.
;
_cell_angle_alpha 70.7936(9)
_cell_angle_beta 84.6362(8)
_cell_angle_gamma 75.8053(10)
_cell_formula_units_Z 2
_cell_length_a 10.9509(2)
_cell_length_b 12.22430(10)
_cell_length_c 17.8210(3)
_cell_measurement_reflns_used 9464
_cell_measurement_temperature 173(2)
_cell_measurement_theta_max 1.0
_cell_measurement_theta_min 27.48
_cell_volume 2183.86(6)
_computing_cell_refinement DENZO-SMN
_computing_data_collection 'Nonius Collect'
_computing_data_reduction DENZO-SMN
_computing_molecular_graphics 'Olex2 (Dolomanov et al., 2009)'
_computing_publication_material 'Olex2 (Dolomanov et al., 2009)'
_computing_structure_refinement 'ShelXL (Sheldrick, 2015)'
_computing_structure_solution 'ShelXS (Sheldrick, 2008)'
_diffrn_ambient_temperature 173.15
_diffrn_detector_area_resol_mean 9
_diffrn_measured_fraction_theta_full 0.999
_diffrn_measured_fraction_theta_max 0.996
_diffrn_measurement_device_type 'Nonius KappaCCD'
_diffrn_radiation_type MoK\a
_diffrn_radiation_wavelength 0.71073
_diffrn_reflns_av_R_equivalents 0.0185
_diffrn_reflns_av_unetI/netI 0.0309
_diffrn_reflns_Laue_measured_fraction_full 0.999
_diffrn_reflns_Laue_measured_fraction_max 0.996
_diffrn_reflns_limit_h_max 14
_diffrn_reflns_limit_h_min -14
_diffrn_reflns_limit_k_max 15
_diffrn_reflns_limit_k_min -15
_diffrn_reflns_limit_l_max 23
_diffrn_reflns_limit_l_min -23
_diffrn_reflns_number 18891
_diffrn_reflns_point_group_measured_fraction_full 0.999
_diffrn_reflns_point_group_measured_fraction_max 0.996
_diffrn_reflns_theta_full 25.242
_diffrn_reflns_theta_max 27.512
_diffrn_reflns_theta_min 1.918
_exptl_absorpt_coefficient_mu 3.370
_exptl_absorpt_correction_T_max 0.6318
_exptl_absorpt_correction_T_min 0.5521
_exptl_absorpt_correction_type 'empirical (Scalepack)'
_exptl_crystal_colour colorless
_exptl_crystal_colour_lustre clear
_exptl_crystal_colour_modifier light
_exptl_crystal_colour_primary colourless
_exptl_crystal_density_diffrn 1.475
_exptl_crystal_density_method 'not measured'
_exptl_crystal_description needle
_exptl_crystal_F_000 980
_exptl_crystal_recrystallization_method 'crystallized from DCM/MeOH'
_exptl_crystal_size_max 0.2
_exptl_crystal_size_mid 0.2
_exptl_crystal_size_min 0.15
_refine_diff_density_max 0.927
_refine_diff_density_min -1.404
_refine_diff_density_rms 0.112
_refine_ls_extinction_method none
_refine_ls_goodness_of_fit_ref 1.070
_refine_ls_hydrogen_treatment constr
_refine_ls_matrix_type full
_refine_ls_number_parameters 505
_refine_ls_number_reflns 10006
_refine_ls_number_restraints 0
_refine_ls_restrained_S_all 1.070
_refine_ls_R_factor_all 0.0276
_refine_ls_R_factor_gt 0.0237
_refine_ls_shift/su_max 0.002
_refine_ls_shift/su_mean 0.000
_refine_ls_structure_factor_coef Fsqd
_refine_ls_weighting_details 'w=1/[\s^2^(Fo^2^)+(0.0325P)^2^+0.9705P] where P=(Fo^2^+2Fc^2^)/3'
_refine_ls_weighting_scheme calc
_refine_ls_wR_factor_gt 0.0597
_refine_ls_wR_factor_ref 0.0612
_reflns_Friedel_coverage 0.000
_reflns_number_gt 9174
_reflns_number_total 10006
_reflns_threshold_expression 'I > 2\s(I)'
_cod_data_source_file c9dt00870e2.cif
_cod_data_source_block qz09
_cod_depositor_comments 'Adding full bibliography for 7049542--7049544.cif.'
_cod_database_code 7049543
_shelxl_version_number 2014/6
_shelx_space_group_comment
;
The symmetry employed for this shelxl refinement is uniquely defined
by the following loop, which should always be used as a source of
symmetry information in preference to the above space-group names.
They are only intended as comments.
;
_shelx_estimated_absorpt_t_max 0.632
_shelx_estimated_absorpt_t_min 0.552
_olex2_refinement_description
;
1. Fixed Uiso
 At 1.2 times of:
  All C(H) groups
 At 1.5 times of:
  All C(H,H,H) groups
2.a Me refined with riding coordinates:
 C3(H3A,H3B,H3C), C17(H17A,H17B,H17C), C27(H27A,H27B,H27C), C37(H37A,H37B,
 H37C), C47(H47A,H47B,H47C), C57(H57A,H57B,H57C), C67(H67A,H67B,H67C), C77(H77A,
 H77B,H77C)
2.b Aromatic/amide H refined with riding coordinates:
 C12(H12A), C13(H13A), C15(H15A), C16(H16A), C22(H22A), C23(H23A), C25(H25A),
 C26(H26A), C32(H32A), C33(H33A), C35(H35A), C36(H36A), C42(H42A), C43(H43A),
 C45(H45A), C46(H46A), C52(H52A), C53(H53A), C55(H55A), C56(H56A), C62(H62A),
 C63(H63A), C65(H65A), C66(H66A), C72(H72A), C73(H73A), C75(H75A), C76(H76A)
;
_olex2_date_sample_data_collection 2004-05-19
_olex2_date_sample_submission 2004-05-18
_olex2_exptl_crystal_mounting_method 'mounted on a glasfibre'
_olex2_submission_original_sample_id QZP394
_olex2_submission_special_instructions 'No special instructions were received'

loop_
_space_group_symop_operation_xyz
'x, y, z'
'-x, -y, -z'

loop_
_atom_site_label
_atom_site_type_symbol
_atom_site_fract_x
_atom_site_fract_y
_atom_site_fract_z
_atom_site_U_iso_or_equiv
_atom_site_adp_type
_atom_site_occupancy
_atom_site_site_symmetry_order
_atom_site_calc_flag
_atom_site_refinement_flags_posn
Pt1 Pt -0.04532(2) 0.49200(2) -0.24916(2) 0.01922(4) Uani 1 1 d .
P1 P -0.03388(6) 0.66600(6) -0.22815(4) 0.02006(13) Uani 1 1 d .
S1 S -0.26903(6) 0.53564(6) -0.25380(4) 0.02708(14) Uani 1 1 d .
P2 P -0.03521(6) 0.32142(5) -0.28017(4) 0.01929(13) Uani 1 1 d .
O2 O -0.2646(2) 0.7432(2) -0.36136(13) 0.0453(6) Uani 1 1 d .
C2 C -0.3277(3) 0.6797(3) -0.31649(16) 0.0288(6) Uani 1 1 d .
C3 C -0.4686(3) 0.7224(3) -0.3094(2) 0.0435(8) Uani 1 1 d .
H3A H -0.5031 0.6593 -0.2705 0.065 Uiso 1 1 calc R
H3B H -0.4872 0.7929 -0.2918 0.065 Uiso 1 1 calc R
H3C H -0.5070 0.7428 -0.3612 0.065 Uiso 1 1 calc R
C4 C 0.2557(3) 0.6117(2) -0.03566(16) 0.0275(6) Uani 1 1 d .
C11 C 0.1438(2) 0.4332(2) -0.22775(15) 0.0217(5) Uani 1 1 d .
C12 C 0.2387(3) 0.4533(2) -0.28521(16) 0.0280(6) Uani 1 1 d .
H12 H 0.2161 0.5004 -0.3383 0.034 Uiso 1 1 calc R
C13 C 0.3658(3) 0.4061(3) -0.26674(17) 0.0309(6) Uani 1 1 d .
H13 H 0.4279 0.4225 -0.3072 0.037 Uiso 1 1 calc R
C14 C 0.4033(3) 0.3352(3) -0.18994(18) 0.0293(6) Uani 1 1 d .
C15 C 0.3093(3) 0.3159(2) -0.13225(17) 0.0294(6) Uani 1 1 d .
H15 H 0.3319 0.2688 -0.0792 0.035 Uiso 1 1 calc R
C16 C 0.1824(3) 0.3643(2) -0.15090(15) 0.0253(5) Uani 1 1 d .
H16 H 0.1206 0.3500 -0.1100 0.030 Uiso 1 1 calc R
C17 C 0.5406(3) 0.2819(3) -0.1709(2) 0.0407(7) Uani 1 1 d .
H17A H 0.5918 0.3057 -0.2191 0.061 Uiso 1 1 calc R
H17B H 0.5645 0.3103 -0.1302 0.061 Uiso 1 1 calc R
H17C H 0.5550 0.1949 -0.1510 0.061 Uiso 1 1 calc R
C21 C -0.1783(3) 0.7534(2) -0.19760(15) 0.0237(5) Uani 1 1 d .
C22 C -0.2492(3) 0.6947(2) -0.13439(16) 0.0267(6) Uani 1 1 d .
H22 H -0.2236 0.6108 -0.1110 0.032 Uiso 1 1 calc R
C23 C -0.3554(3) 0.7563(3) -0.10560(17) 0.0314(6) Uani 1 1 d .
H23 H -0.4004 0.7147 -0.0617 0.038 Uiso 1 1 calc R
C24 C -0.3981(3) 0.8795(3) -0.14005(18) 0.0343(6) Uani 1 1 d .
C25 C -0.3301(3) 0.9367(3) -0.20367(18) 0.0346(6) Uani 1 1 d .
H25 H -0.3580 1.0201 -0.2283 0.042 Uiso 1 1 calc R
C26 C -0.2215(3) 0.8754(2) -0.23283(16) 0.0287(6) Uani 1 1 d .
H26 H -0.1769 0.9172 -0.2769 0.034 Uiso 1 1 calc R
C27 C -0.5147(4) 0.9452(3) -0.1072(2) 0.0555(10) Uani 1 1 d .
H27A H -0.5488 0.8887 -0.0625 0.083 Uiso 1 1 calc R
H27B H -0.4929 1.0054 -0.0891 0.083 Uiso 1 1 calc R
H27C H -0.5781 0.9840 -0.1489 0.083 Uiso 1 1 calc R
C31 C 0.0268(2) 0.7635(2) -0.31670(15) 0.0229(5) Uani 1 1 d .
C32 C 0.0317(2) 0.7411(2) -0.38865(15) 0.0240(5) Uani 1 1 d .
H32 H -0.0017 0.6782 -0.3920 0.029 Uiso 1 1 calc R
C33 C 0.0853(3) 0.8102(2) -0.45572(15) 0.0253(5) Uani 1 1 d .
H33 H 0.0882 0.7934 -0.5043 0.030 Uiso 1 1 calc R
C34 C 0.1348(2) 0.9033(2) -0.45313(16) 0.0263(6) Uani 1 1 d .
C35 C 0.1275(3) 0.9271(2) -0.38107(17) 0.0300(6) Uani 1 1 d .
H35 H 0.1590 0.9914 -0.3781 0.036 Uiso 1 1 calc R
C36 C 0.0747(3) 0.8580(2) -0.31387(17) 0.0288(6) Uani 1 1 d .
H36 H 0.0711 0.8751 -0.2653 0.035 Uiso 1 1 calc R
C37 C 0.1961(3) 0.9751(3) -0.52531(18) 0.0342(7) Uani 1 1 d .
H37A H 0.2251 1.0364 -0.5123 0.051 Uiso 1 1 calc R
H37B H 0.2681 0.9227 -0.5423 0.051 Uiso 1 1 calc R
H37C H 0.1350 1.0131 -0.5683 0.051 Uiso 1 1 calc R
C41 C 0.0789(2) 0.6474(2) -0.15196(15) 0.0224(5) Uani 1 1 d .
C42 C 0.2063(3) 0.6399(3) -0.17134(16) 0.0298(6) Uani 1 1 d .
H42 H 0.2340 0.6469 -0.2245 0.036 Uiso 1 1 calc R
C43 C 0.2933(3) 0.6225(3) -0.11427(17) 0.0308(6) Uani 1 1 d .
H43 H 0.3796 0.6178 -0.1289 0.037 Uiso 1 1 calc R
C45 C 0.1295(3) 0.6164(2) -0.01614(16) 0.0276(6) Uani 1 1 d .
H45 H 0.1023 0.6071 0.0374 0.033 Uiso 1 1 calc R
C46 C 0.0418(3) 0.6343(2) -0.07289(15) 0.0252(5) Uani 1 1 d .
H46 H -0.0442 0.6377 -0.0579 0.030 Uiso 1 1 calc R
C47 C 0.3508(3) 0.5945(3) 0.02578(18) 0.0353(7) Uani 1 1 d .
H47A H 0.4344 0.5936 0.0007 0.053 Uiso 1 1 calc R
H47B H 0.3272 0.6600 0.0484 0.053 Uiso 1 1 calc R
H47C H 0.3526 0.5189 0.0681 0.053 Uiso 1 1 calc R
C51 C 0.1096(3) 0.2593(2) -0.32658(16) 0.0236(5) Uani 1 1 d .
C52 C 0.1190(3) 0.2782(2) -0.40826(16) 0.0272(6) Uani 1 1 d .
H52 H 0.0502 0.3271 -0.4413 0.033 Uiso 1 1 calc R
C53 C 0.2275(3) 0.2266(3) -0.44181(17) 0.0322(6) Uani 1 1 d .
H53 H 0.2326 0.2421 -0.4977 0.039 Uiso 1 1 calc R
C54 C 0.3287(3) 0.1526(3) -0.39532(19) 0.0332(6) Uani 1 1 d .
C55 C 0.3210(3) 0.1364(3) -0.3139(2) 0.0374(7) Uani 1 1 d .
H55 H 0.3906 0.0881 -0.2813 0.045 Uiso 1 1 calc R
C56 C 0.2135(3) 0.1895(3) -0.27970(18) 0.0336(6) Uani 1 1 d .
H56 H 0.2107 0.1782 -0.2243 0.040 Uiso 1 1 calc R
C57 C 0.4416(3) 0.0875(3) -0.4306(2) 0.0468(8) Uani 1 1 d .
H57A H 0.5030 0.0399 -0.3889 0.070 Uiso 1 1 calc R
H57B H 0.4153 0.0350 -0.4541 0.070 Uiso 1 1 calc R
H57C H 0.4801 0.1451 -0.4718 0.070 Uiso 1 1 calc R
C61 C -0.0587(3) 0.1968(2) -0.19429(15) 0.0229(5) Uani 1 1 d .
C62 C -0.0177(3) 0.0787(2) -0.19230(17) 0.0344(7) Uani 1 1 d .
H62 H 0.0317 0.0598 -0.2350 0.041 Uiso 1 1 calc R
C63 C -0.0489(3) -0.0115(3) -0.12798(18) 0.0363(7) Uani 1 1 d .
H63 H -0.0193 -0.0918 -0.1271 0.044 Uiso 1 1 calc R
C64 C -0.1217(3) 0.0124(2) -0.06551(16) 0.0293(6) Uani 1 1 d .
C65 C -0.1601(3) 0.1298(3) -0.06676(17) 0.0328(6) Uani 1 1 d .
H65 H -0.2081 0.1480 -0.0234 0.039 Uiso 1 1 calc R
C66 C -0.1295(3) 0.2211(2) -0.13036(16) 0.0273(6) Uani 1 1 d .
H66 H -0.1571 0.3010 -0.1302 0.033 Uiso 1 1 calc R
C67 C -0.1589(3) -0.0866(3) 0.00240(19) 0.0426(8) Uani 1 1 d .
H67A H -0.2103 -0.0531 0.0411 0.064 Uiso 1 1 calc R
H67B H -0.2077 -0.1278 -0.0180 0.064 Uiso 1 1 calc R
H67C H -0.0830 -0.1431 0.0282 0.064 Uiso 1 1 calc R
C71 C -0.1556(2) 0.3377(2) -0.34939(15) 0.0223(5) Uani 1 1 d .
C72 C -0.2271(3) 0.2536(2) -0.33832(16) 0.0278(6) Uani 1 1 d .
H72 H -0.2156 0.1858 -0.2920 0.033 Uiso 1 1 calc R
C73 C -0.3142(3) 0.2679(3) -0.39378(17) 0.0323(6) Uani 1 1 d .
H73 H -0.3640 0.2109 -0.3841 0.039 Uiso 1 1 calc R
C74 C -0.3311(3) 0.3645(3) -0.46391(17) 0.0296(6) Uani 1 1 d .
C75 C -0.2615(3) 0.4498(3) -0.47412(17) 0.0315(6) Uani 1 1 d .
H75 H -0.2724 0.5170 -0.5208 0.038 Uiso 1 1 calc R
C76 C -0.1771(3) 0.4384(2) -0.41749(16) 0.0276(6) Uani 1 1 d .
H76 H -0.1331 0.4992 -0.4247 0.033 Uiso 1 1 calc R
C77 C -0.4172(3) 0.3725(3) -0.5279(2) 0.0429(8) Uani 1 1 d .
H77A H -0.4578 0.3050 -0.5100 0.064 Uiso 1 1 calc R
H77B H -0.4818 0.4470 -0.5387 0.064 Uiso 1 1 calc R
H77C H -0.3680 0.3708 -0.5765 0.064 Uiso 1 1 calc R

loop_
_atom_site_aniso_label
_atom_site_aniso_U_11
_atom_site_aniso_U_22
_atom_site_aniso_U_33
_atom_site_aniso_U_23
_atom_site_aniso_U_13
_atom_site_aniso_U_12
Pt1 0.02284(6) 0.01668(6) 0.01923(5) -0.00636(4) 0.00259(4) -0.00664(4)
P1 0.0255(3) 0.0174(3) 0.0193(3) -0.0072(2) 0.0036(2) -0.0082(2)
S1 0.0246(3) 0.0230(3) 0.0351(4) -0.0106(3) 0.0030(3) -0.0075(3)
P2 0.0244(3) 0.0160(3) 0.0186(3) -0.0066(2) 0.0006(2) -0.0055(2)
O2 0.0487(14) 0.0469(14) 0.0323(12) 0.0027(10) -0.0011(10) -0.0173(11)
C2 0.0340(15) 0.0311(15) 0.0228(13) -0.0101(11) -0.0023(11) -0.0072(12)
C3 0.0344(17) 0.0416(18) 0.0490(19) -0.0105(15) -0.0101(14) -0.0003(14)
C4 0.0303(14) 0.0253(14) 0.0279(14) -0.0105(11) -0.0012(11) -0.0051(11)
C11 0.0292(13) 0.0113(11) 0.0253(12) -0.0063(9) -0.0009(10) -0.0052(9)
C12 0.0306(14) 0.0279(14) 0.0237(13) -0.0049(11) 0.0031(11) -0.0093(11)
C13 0.0295(15) 0.0330(15) 0.0313(14) -0.0104(12) 0.0081(11) -0.0120(12)
C14 0.0257(14) 0.0272(14) 0.0368(15) -0.0113(12) -0.0013(11) -0.0074(11)
C15 0.0338(15) 0.0259(14) 0.0272(14) -0.0047(11) -0.0034(11) -0.0082(11)
C16 0.0277(14) 0.0242(13) 0.0242(13) -0.0070(10) 0.0046(10) -0.0088(10)
C17 0.0290(16) 0.0417(18) 0.0494(19) -0.0096(15) -0.0069(14) -0.0086(13)
C21 0.0272(13) 0.0241(13) 0.0230(12) -0.0105(10) 0.0016(10) -0.0079(10)
C22 0.0297(14) 0.0255(14) 0.0264(13) -0.0086(11) 0.0034(11) -0.0097(11)
C23 0.0307(15) 0.0368(16) 0.0290(14) -0.0126(12) 0.0062(11) -0.0112(12)
C24 0.0306(15) 0.0394(17) 0.0357(16) -0.0197(13) 0.0022(12) -0.0029(12)
C25 0.0372(16) 0.0239(14) 0.0396(16) -0.0114(12) 0.0012(13) -0.0002(12)
C26 0.0314(15) 0.0273(14) 0.0264(13) -0.0078(11) 0.0035(11) -0.0074(11)
C27 0.047(2) 0.052(2) 0.061(2) -0.0238(18) 0.0136(18) 0.0032(17)
C31 0.0282(13) 0.0182(12) 0.0223(12) -0.0057(10) 0.0039(10) -0.0082(10)
C32 0.0273(13) 0.0197(12) 0.0261(13) -0.0077(10) 0.0018(10) -0.0075(10)
C33 0.0268(13) 0.0266(13) 0.0222(12) -0.0082(10) 0.0030(10) -0.0060(10)
C34 0.0230(13) 0.0229(13) 0.0286(13) -0.0042(10) 0.0050(10) -0.0044(10)
C35 0.0341(15) 0.0250(14) 0.0347(15) -0.0104(11) 0.0044(12) -0.0144(12)
C36 0.0377(16) 0.0266(14) 0.0272(13) -0.0122(11) 0.0041(11) -0.0133(12)
C37 0.0320(15) 0.0290(15) 0.0372(16) -0.0047(12) 0.0107(12) -0.0109(12)
C41 0.0276(13) 0.0176(12) 0.0232(12) -0.0074(10) 0.0013(10) -0.0069(10)
C42 0.0332(15) 0.0359(15) 0.0248(13) -0.0138(11) 0.0062(11) -0.0126(12)
C43 0.0246(14) 0.0386(16) 0.0325(15) -0.0162(12) 0.0052(11) -0.0086(12)
C45 0.0327(15) 0.0290(14) 0.0214(12) -0.0095(10) 0.0048(10) -0.0075(11)
C46 0.0263(13) 0.0247(13) 0.0245(13) -0.0082(10) 0.0060(10) -0.0077(10)
C47 0.0288(15) 0.0489(18) 0.0304(15) -0.0174(13) -0.0007(12) -0.0058(13)
C51 0.0273(13) 0.0210(13) 0.0276(13) -0.0134(10) 0.0036(10) -0.0082(10)
C52 0.0326(15) 0.0232(13) 0.0260(13) -0.0073(10) 0.0028(11) -0.0084(11)
C53 0.0389(16) 0.0333(15) 0.0306(14) -0.0159(12) 0.0122(12) -0.0164(13)
C54 0.0307(15) 0.0302(15) 0.0487(18) -0.0235(13) 0.0136(13) -0.0151(12)
C55 0.0269(15) 0.0396(17) 0.0493(19) -0.0238(14) -0.0032(13) -0.0002(12)
C56 0.0332(16) 0.0355(16) 0.0333(15) -0.0177(12) -0.0022(12) -0.0002(12)
C57 0.0362(18) 0.050(2) 0.064(2) -0.0345(18) 0.0179(16) -0.0122(15)
C61 0.0281(13) 0.0205(12) 0.0210(12) -0.0065(10) -0.0016(10) -0.0067(10)
C62 0.058(2) 0.0200(13) 0.0270(14) -0.0102(11) 0.0052(13) -0.0103(13)
C63 0.057(2) 0.0186(13) 0.0339(16) -0.0064(11) -0.0024(14) -0.0114(13)
C64 0.0313(15) 0.0280(14) 0.0260(13) 0.0009(11) -0.0064(11) -0.0128(11)
C65 0.0313(15) 0.0331(15) 0.0268(14) -0.0029(11) 0.0049(11) -0.0053(12)
C66 0.0272(14) 0.0260(14) 0.0256(13) -0.0069(11) 0.0019(10) -0.0030(11)
C67 0.0443(19) 0.0377(18) 0.0380(17) 0.0054(14) -0.0016(14) -0.0188(14)
C71 0.0245(13) 0.0231(13) 0.0195(12) -0.0074(10) 0.0000(9) -0.0050(10)
C72 0.0347(15) 0.0257(14) 0.0240(13) -0.0071(10) 0.0021(11) -0.0105(11)
C73 0.0322(15) 0.0351(16) 0.0343(15) -0.0128(12) 0.0004(12) -0.0141(12)
C74 0.0280(14) 0.0351(15) 0.0288(14) -0.0156(12) -0.0015(11) -0.0050(12)
C75 0.0340(16) 0.0283(14) 0.0272(14) -0.0055(11) -0.0047(11) -0.0011(12)
C76 0.0326(15) 0.0234(13) 0.0278(14) -0.0076(11) -0.0024(11) -0.0081(11)
C77 0.0399(18) 0.051(2) 0.0386(17) -0.0136(15) -0.0133(14) -0.0083(15)

loop_
_atom_type_symbol
_atom_type_description
_atom_type_scat_dispersion_real
_atom_type_scat_dispersion_imag
_atom_type_scat_source
C C 0.0033 0.0016 'International Tables Vol C Tables 4.2.6.8 and 6.1.1.4'
H H 0.0000 0.0000 'International Tables Vol C Tables 4.2.6.8 and 6.1.1.4'
O O 0.0106 0.0060 'International Tables Vol C Tables 4.2.6.8 and 6.1.1.4'
P P 0.1023 0.0942 'International Tables Vol C Tables 4.2.6.8 and 6.1.1.4'
Pt Pt -1.7033 8.3905 'International Tables Vol C Tables 4.2.6.8 and 6.1.1.4'
S S 0.1246 0.1234 'International Tables Vol C Tables 4.2.6.8 and 6.1.1.4'

loop_
_geom_angle_atom_site_label_1
_geom_angle_atom_site_label_2
_geom_angle_atom_site_label_3
_geom_angle
P1 Pt1 S1 95.67(2)
P2 Pt1 P1 172.92(2)
P2 Pt1 S1 89.85(2)
C11 Pt1 P1 87.75(7)
C11 Pt1 S1 170.50(7)
C11 Pt1 P2 87.50(7)
C21 P1 Pt1 117.51(9)
C21 P1 C41 102.85(12)
C31 P1 Pt1 110.29(9)
C31 P1 C21 107.52(12)
C31 P1 C41 102.35(12)
C41 P1 Pt1 114.96(8)
C2 S1 Pt1 110.89(10)
C51 P2 Pt1 118.30(8)
C61 P2 Pt1 113.18(9)
C61 P2 C51 103.57(12)
C71 P2 Pt1 113.44(9)
C71 P2 C51 102.57(12)
C71 P2 C61 104.20(12)
O2 C2 S1 125.2(2)
O2 C2 C3 121.2(3)
C3 C2 S1 113.6(2)
C43 C4 C47 120.5(3)
C45 C4 C43 117.9(3)
C45 C4 C47 121.6(3)
C12 C11 Pt1 124.99(19)
C16 C11 Pt1 118.36(19)
C16 C11 C12 116.6(2)
C13 C12 C11 121.7(2)
C14 C13 C12 121.1(3)
C13 C14 C17 120.8(3)
C15 C14 C13 117.4(3)
C15 C14 C17 121.7(3)
C14 C15 C16 121.2(3)
C11 C16 C15 121.9(2)
C22 C21 P1 118.3(2)
C26 C21 P1 123.8(2)
C26 C21 C22 117.9(2)
C23 C22 C21 121.2(3)
C22 C23 C24 121.0(3)
C23 C24 C27 120.0(3)
C25 C24 C23 117.7(3)
C25 C24 C27 122.2(3)
C24 C25 C26 121.8(3)
C21 C26 C25 120.3(3)
C32 C31 P1 119.79(19)
C32 C31 C36 118.5(2)
C36 C31 P1 121.6(2)
C31 C32 C33 120.4(2)
C34 C33 C32 121.4(3)
C33 C34 C35 118.1(2)
C33 C34 C37 121.0(3)
C35 C34 C37 120.9(3)
C36 C35 C34 120.7(2)
C35 C36 C31 120.9(3)
C42 C41 P1 120.2(2)
C42 C41 C46 117.9(2)
C46 C41 P1 121.8(2)
C43 C42 C41 121.1(3)
C42 C43 C4 120.9(3)
C4 C45 C46 121.5(2)
C45 C46 C41 120.6(2)
C52 C51 P2 121.6(2)
C52 C51 C56 118.4(3)
C56 C51 P2 120.0(2)
C53 C52 C51 120.8(3)
C52 C53 C54 121.2(3)
C53 C54 C55 118.1(3)
C53 C54 C57 121.2(3)
C55 C54 C57 120.6(3)
C56 C55 C54 121.2(3)
C55 C56 C51 120.2(3)
C62 C61 P2 123.0(2)
C66 C61 P2 118.3(2)
C66 C61 C62 118.5(2)
C63 C62 C61 120.1(3)
C64 C63 C62 121.6(3)
C63 C64 C65 118.2(2)
C63 C64 C67 120.9(3)
C65 C64 C67 121.0(3)
C64 C65 C66 121.0(3)
C65 C66 C61 120.6(3)
C72 C71 P2 122.8(2)
C72 C71 C76 118.1(2)
C76 C71 P2 119.0(2)
C73 C72 C71 120.7(2)
C72 C73 C74 121.5(3)
C73 C74 C77 120.9(3)
C75 C74 C73 117.7(3)
C75 C74 C77 121.3(3)
C76 C75 C74 121.2(3)
C75 C76 C71 120.7(3)

loop_
_geom_bond_atom_site_label_1
_geom_bond_atom_site_label_2
_geom_bond_distance
Pt1 P1 2.3117(6)
Pt1 S1 2.3793(7)
Pt1 P2 2.3020(6)
Pt1 C11 2.046(3)
P1 C21 1.825(3)
P1 C31 1.818(2)
P1 C41 1.842(3)
S1 C2 1.745(3)
P2 C51 1.831(3)
P2 C61 1.821(3)
P2 C71 1.820(3)
O2 C2 1.213(4)
C2 C3 1.511(4)
C4 C43 1.395(4)
C4 C45 1.385(4)
C4 C47 1.511(4)
C11 C12 1.397(4)
C11 C16 1.392(4)
C12 C13 1.394(4)
C13 C14 1.394(4)
C14 C15 1.391(4)
C14 C17 1.507(4)
C15 C16 1.394(4)
C21 C22 1.402(4)
C21 C26 1.392(4)
C22 C23 1.377(4)
C23 C24 1.400(4)
C24 C25 1.380(4)
C24 C27 1.511(4)
C25 C26 1.396(4)
C31 C32 1.390(4)
C31 C36 1.397(4)
C32 C33 1.391(4)
C33 C34 1.390(4)
C34 C35 1.399(4)
C34 C37 1.504(4)
C35 C36 1.388(4)
C41 C42 1.393(4)
C41 C46 1.398(4)
C42 C43 1.388(4)
C45 C46 1.387(4)
C51 C52 1.395(4)
C51 C56 1.398(4)
C52 C53 1.383(4)
C53 C54 1.386(4)
C54 C55 1.395(5)
C54 C57 1.502(4)
C55 C56 1.389(4)
C61 C62 1.392(4)
C61 C66 1.390(4)
C62 C63 1.388(4)
C63 C64 1.376(4)
C64 C65 1.387(4)
C64 C67 1.511(4)
C65 C66 1.387(4)
C71 C72 1.393(4)
C71 C76 1.404(4)
C72 C73 1.378(4)
C73 C74 1.398(4)
C74 C75 1.392(4)
C74 C77 1.510(4)
C75 C76 1.383(4)

loop_
_geom_torsion_atom_site_label_1
_geom_torsion_atom_site_label_2
_geom_torsion_atom_site_label_3
_geom_torsion_atom_site_label_4
_geom_torsion
Pt1 P1 C21 C22 49.3(2)
Pt1 P1 C21 C26 -131.5(2)
Pt1 P1 C31 C32 14.4(2)
Pt1 P1 C31 C36 -162.5(2)
Pt1 P1 C41 C42 82.8(2)
Pt1 P1 C41 C46 -93.9(2)
Pt1 S1 C2 O2 10.7(3)
Pt1 S1 C2 C3 -168.1(2)
Pt1 P2 C51 C52 -100.2(2)
Pt1 P2 C51 C56 80.9(2)
Pt1 P2 C61 C62 -158.6(2)
Pt1 P2 C61 C66 26.7(2)
Pt1 P2 C71 C72 -134.1(2)
Pt1 P2 C71 C76 46.5(2)
Pt1 C11 C12 C13 -177.3(2)
Pt1 C11 C16 C15 176.7(2)
P1 C21 C22 C23 176.5(2)
P1 C21 C26 C25 -177.2(2)
P1 C31 C32 C33 -175.8(2)
P1 C31 C36 C35 176.1(2)
P1 C41 C42 C43 -178.1(2)
P1 C41 C46 C45 177.8(2)
P2 C51 C52 C53 -177.3(2)
P2 C51 C56 C55 176.2(2)
P2 C61 C62 C63 -173.9(2)
P2 C61 C66 C65 173.9(2)
P2 C71 C72 C73 -177.8(2)
P2 C71 C76 C75 175.6(2)
C4 C45 C46 C41 0.5(4)
C11 C12 C13 C14 0.8(4)
C12 C11 C16 C15 -1.2(4)
C12 C13 C14 C15 -1.4(4)
C12 C13 C14 C17 178.4(3)
C13 C14 C15 C16 0.8(4)
C14 C15 C16 C11 0.6(4)
C16 C11 C12 C13 0.5(4)
C17 C14 C15 C16 -179.1(3)
C21 P1 C31 C32 -114.9(2)
C21 P1 C31 C36 68.2(3)
C21 P1 C41 C42 -148.2(2)
C21 P1 C41 C46 35.0(2)
C21 C22 C23 C24 1.9(4)
C22 C21 C26 C25 2.0(4)
C22 C23 C24 C25 -0.1(5)
C22 C23 C24 C27 -179.8(3)
C23 C24 C25 C26 -0.7(5)
C24 C25 C26 C21 -0.3(5)
C26 C21 C22 C23 -2.8(4)
C27 C24 C25 C26 179.1(3)
C31 P1 C21 C22 174.3(2)
C31 P1 C21 C26 -6.5(3)
C31 P1 C41 C42 -36.8(2)
C31 P1 C41 C46 146.5(2)
C31 C32 C33 C34 -0.3(4)
C32 C31 C36 C35 -0.8(4)
C32 C33 C34 C35 -1.0(4)
C32 C33 C34 C37 178.1(3)
C33 C34 C35 C36 1.3(4)
C34 C35 C36 C31 -0.5(4)
C36 C31 C32 C33 1.1(4)
C37 C34 C35 C36 -177.8(3)
C41 P1 C21 C22 -78.1(2)
C41 P1 C21 C26 101.1(2)
C41 P1 C31 C32 137.2(2)
C41 P1 C31 C36 -39.7(3)
C41 C42 C43 C4 0.1(4)
C42 C41 C46 C45 1.0(4)
C43 C4 C45 C46 -1.7(4)
C45 C4 C43 C42 1.4(4)
C46 C41 C42 C43 -1.3(4)
C47 C4 C43 C42 -179.1(3)
C47 C4 C45 C46 178.8(3)
C51 P2 C61 C62 -29.2(3)
C51 P2 C61 C66 156.1(2)
C51 P2 C71 C72 97.1(2)
C51 P2 C71 C76 -82.2(2)
C51 C52 C53 C54 1.5(4)
C52 C51 C56 C55 -2.8(4)
C52 C53 C54 C55 -3.3(4)
C52 C53 C54 C57 174.3(3)
C53 C54 C55 C56 2.1(4)
C54 C55 C56 C51 0.9(5)
C56 C51 C52 C53 1.6(4)
C57 C54 C55 C56 -175.5(3)
C61 P2 C51 C52 133.7(2)
C61 P2 C51 C56 -45.3(2)
C61 P2 C71 C72 -10.6(3)
C61 P2 C71 C76 170.0(2)
C61 C62 C63 C64 0.9(5)
C62 C61 C66 C65 -1.0(4)
C62 C63 C64 C65 -2.3(5)
C62 C63 C64 C67 177.6(3)
C63 C64 C65 C66 2.0(4)
C64 C65 C66 C61 -0.4(4)
C66 C61 C62 C63 0.8(5)
C67 C64 C65 C66 -177.8(3)
C71 P2 C51 C52 25.5(2)
C71 P2 C51 C56 -153.5(2)
C71 P2 C61 C62 77.7(3)
C71 P2 C61 C66 -97.0(2)
C71 C72 C73 C74 2.1(5)
C72 C71 C76 C75 -3.8(4)
C72 C73 C74 C75 -3.4(4)
C72 C73 C74 C77 173.8(3)
C73 C74 C75 C76 1.1(4)
C74 C75 C76 C71 2.5(4)
C76 C71 C72 C73 1.5(4)
C77 C74 C75 C76 -176.1(3)
